data_4503986
loop_
_publ_author_name
'Baldovino-Pantale\'on, Oscar'
'Morales-Morales, David'
'Hern\'andez-Ortega, Sim\'on'
'Toscano, Rub\'en A.'
'Vald\'es-Mart\'inez, Jes\'us'

_publ_section_title
;
 Pd&#x2212;N&#x2212;H&#x00B7;&#x00B7;&#x00B7;Cl&#x2212;Pd Hydrogen Bonds
 and \p&#x2212;\p Interactions between Fluorinated Aromatic Rings
 intrans-[PdCl2(NH2ArF)2]
;
_journal_issue 1
_journal_name_full 'Crystal Growth &amp; Design'
_journal_page_first 117
_journal_paper_doi 10.1021/cg0606388
_journal_volume 7
_journal_year 2007
_chemical_formula_sum 'C6 H5 Cl F2 N Pd0.5'
_chemical_formula_weight 217.76
_chemical_name_systematic
; 
 ? 
;
_space_group_IT_number 14
_symmetry_cell_setting monoclinic
_symmetry_space_group_name_Hall '-P 2ybc'
_symmetry_space_group_name_H-M 'P 1 21/c 1'
_atom_sites_solution_hydrogens geom
_atom_sites_solution_primary direct
_atom_sites_solution_secondary difmap
_audit_creation_method SHELXL-97
_cell_angle_alpha 90.00
_cell_angle_beta 90.414(1)
_cell_angle_gamma 90.00
_cell_formula_units_Z 4
_cell_length_a 4.6825(3)
_cell_length_b 5.9943(4)
_cell_length_c 25.622(2)
_cell_measurement_reflns_used 4858
_cell_measurement_temperature 291(2)
_cell_measurement_theta_max 33.07
_cell_measurement_theta_min 2.38
_cell_volume 719.15(9)
_computing_cell_refinement 'SMART V 5.625'
_computing_data_collection 'SMART V 5.625'
_computing_data_reduction 'SAINT V 6.23C'
_computing_molecular_graphics 'SHELXTL V 6.10'
_computing_publication_material 'SHELXTL V 6.10'
_computing_structure_refinement 'SHELXL-97 (Sheldrick, 1997)'
_computing_structure_solution 'SHELXS-97 (Sheldrick, 1990)'
_diffrn_ambient_temperature 291(2)
_diffrn_measured_fraction_theta_full 0.999
_diffrn_measured_fraction_theta_max 0.999
_diffrn_measurement_device_type 'Bruker Smart APEX AXS CCD area detector'
_diffrn_measurement_method 'omega scans'
_diffrn_radiation_monochromator graphite
_diffrn_radiation_source 'fine-focus sealed tube'
_diffrn_radiation_type MoK\a
_diffrn_radiation_wavelength 0.71073
_diffrn_reflns_av_R_equivalents 0.0328
_diffrn_reflns_av_sigmaI/netI 0.0252
_diffrn_reflns_limit_h_max 5
_diffrn_reflns_limit_h_min -5
_diffrn_reflns_limit_k_max 7
_diffrn_reflns_limit_k_min -7
_diffrn_reflns_limit_l_max 30
_diffrn_reflns_limit_l_min -30
_diffrn_reflns_number 5591
_diffrn_reflns_theta_full 25.00
_diffrn_reflns_theta_max 25.00
_diffrn_reflns_theta_min 3.18
_exptl_absorpt_coefficient_mu 1.698
_exptl_absorpt_correction_T_max 0.9206
_exptl_absorpt_correction_T_min 0.7226
_exptl_absorpt_correction_type integration
_exptl_crystal_colour Orange
_exptl_crystal_density_diffrn 2.011
_exptl_crystal_density_method 'not measured'
_exptl_crystal_description Prism-Laminar
_exptl_crystal_F_000 424
_exptl_crystal_size_max 0.23
_exptl_crystal_size_mid 0.12
_exptl_crystal_size_min 0.05
_refine_diff_density_max 0.263
_refine_diff_density_min -0.245
_refine_diff_density_rms 0.055
_refine_ls_extinction_method none
_refine_ls_goodness_of_fit_ref 1.002
_refine_ls_hydrogen_treatment mixed
_refine_ls_matrix_type full
_refine_ls_number_parameters 103
_refine_ls_number_reflns 1263
_refine_ls_number_restraints 0
_refine_ls_restrained_S_all 1.002
_refine_ls_R_factor_all 0.0222
_refine_ls_R_factor_gt 0.0189
_refine_ls_shift/su_max 0.000
_refine_ls_shift/su_mean 0.000
_refine_ls_structure_factor_coef Fsqd
_refine_ls_weighting_details 'calc w=1/[\s^2^(Fo^2^)+(0.0224P)^2^] where P=(Fo^2^+2Fc^2^)/3'
_refine_ls_weighting_scheme calc
_refine_ls_wR_factor_gt 0.0430
_refine_ls_wR_factor_ref 0.0439
_reflns_number_gt 1126
_reflns_number_total 1263
_reflns_threshold_expression >2sigma(I)
_cod_data_source_file cg0606388si20060923_104950.cif
_cod_data_source_block 266mmd04
_cod_depositor_comments
;
The following automatic conversions were performed:

'_symmetry_cell_setting' value 'Monoclinic' changed to 'monoclinic'
according to /home/saulius/struct/CIF-dictionaries/cif_core.dic
dictionary named 'cif_core.dic' version 2.4.1 from 2010-06-29.

Automatic conversion script
Id: cif_fix_values 1715 2011-07-08 13:25:40Z adriana 
;
_cod_original_cell_volume 719.15(8)
_cod_original_sg_symbol_H-M 'P 2 1/c '
_cod_original_formula_sum 'C6 H5 Cl F2 N Pd0.50'
_cod_database_code 4503986

loop_
_symmetry_equiv_pos_as_xyz
'x, y, z'
'-x, y+1/2, -z+1/2'
'-x, -y, -z'
'x, -y-1/2, z-1/2'

loop_
_atom_site_label
_atom_site_type_symbol
_atom_site_fract_x
_atom_site_fract_y
_atom_site_fract_z
_atom_site_U_iso_or_equiv
_atom_site_adp_type
_atom_site_occupancy
_atom_site_symmetry_multiplicity
_atom_site_calc_flag
_atom_site_refinement_flags
Pd1 Pd 0.5000 0.0000 0.5000 0.02939(10) Uani 1 2 d S
Cl1 Cl 0.81098(12) -0.27095(9) 0.47255(2) 0.04085(16) Uani 1 1 d .
F1 F 0.3796(4) -0.1216(4) 0.28075(7) 0.0872(6) Uani 1 1 d .
F2 F -0.0387(4) 0.5492(3) 0.33178(7) 0.0777(6) Uani 1 1 d .
N1 N 0.6543(4) 0.2054(3) 0.44288(8) 0.0364(5) Uani 1 1 d .
H1A H 0.681(5) 0.320(4) 0.4567(10) 0.044 Uiso 1 1 d .
H1B H 0.813(5) 0.149(4) 0.4383(9) 0.044 Uiso 1 1 d .
C1 C 0.4860(5) 0.2089(4) 0.39570(8) 0.0341(5) Uani 1 1 d .
C2 C 0.5130(6) 0.0357(4) 0.36067(10) 0.0433(6) Uani 1 1 d .
H2 H 0.6354 -0.0834 0.3671 0.052 Uiso 1 1 calc R
C3 C 0.3511(6) 0.0468(5) 0.31566(11) 0.0534(8) Uani 1 1 d .
C4 C 0.1642(6) 0.2149(5) 0.30475(10) 0.0554(8) Uani 1 1 d .
H4 H 0.0559 0.2167 0.2742 0.066 Uiso 1 1 calc R
C5 C 0.1445(6) 0.3801(5) 0.34102(11) 0.0507(7) Uani 1 1 d .
C6 C 0.3012(5) 0.3842(4) 0.38671(9) 0.0416(6) Uani 1 1 d .
H6 H 0.2832 0.5003 0.4105 0.050 Uiso 1 1 calc R

loop_
_atom_site_aniso_label
_atom_site_aniso_U_11
_atom_site_aniso_U_22
_atom_site_aniso_U_33
_atom_site_aniso_U_23
_atom_site_aniso_U_13
_atom_site_aniso_U_12
Pd1 0.03292(15) 0.02322(14) 0.03191(15) -0.00115(10) -0.00812(10) 0.00124(10)
Cl1 0.0410(3) 0.0296(3) 0.0519(4) -0.0049(3) -0.0053(3) 0.0062(3)
F1 0.1084(15) 0.0995(15) 0.0534(11) -0.0340(11) -0.0096(10) 0.0012(13)
F2 0.0698(12) 0.0906(14) 0.0726(12) 0.0233(10) -0.0149(10) 0.0295(10)
N1 0.0397(12) 0.0302(12) 0.0392(12) 0.0002(9) -0.0056(10) -0.0010(10)
C1 0.0340(12) 0.0382(13) 0.0301(12) 0.0052(10) -0.0004(10) -0.0043(11)
C2 0.0447(15) 0.0442(16) 0.0411(15) -0.0037(11) -0.0018(12) 0.0020(12)
C3 0.0594(18) 0.064(2) 0.0367(15) -0.0103(13) 0.0015(13) -0.0087(15)
C4 0.0515(16) 0.081(2) 0.0334(15) 0.0088(14) -0.0102(12) -0.0070(16)
C5 0.0423(15) 0.0619(18) 0.0477(17) 0.0188(15) -0.0021(13) 0.0054(15)
C6 0.0451(15) 0.0414(15) 0.0383(14) 0.0038(12) 0.0010(11) 0.0034(13)

loop_
_atom_type_symbol
_atom_type_description
_atom_type_scat_dispersion_real
_atom_type_scat_dispersion_imag
_atom_type_scat_source
C C 0.0033 0.0016 'International Tables Vol C Tables 4.2.6.8 and 6.1.1.4'
H H 0.0000 0.0000 'International Tables Vol C Tables 4.2.6.8 and 6.1.1.4'
N N 0.0061 0.0033 'International Tables Vol C Tables 4.2.6.8 and 6.1.1.4'
F F 0.0171 0.0103 'International Tables Vol C Tables 4.2.6.8 and 6.1.1.4'
Cl Cl 0.1484 0.1585 'International Tables Vol C Tables 4.2.6.8 and 6.1.1.4'
Pd Pd -0.9988 1.0072 'International Tables Vol C Tables 4.2.6.8 and 6.1.1.4'

loop_
_geom_angle_atom_site_label_1
_geom_angle_atom_site_label_2
_geom_angle_atom_site_label_3
_geom_angle
_geom_angle_site_symmetry_1
_geom_angle_site_symmetry_3
N1 Pd1 N1 180.0 3_656 .
N1 Pd1 Cl1 88.77(6) 3_656 3_656
N1 Pd1 Cl1 91.23(6) . 3_656
N1 Pd1 Cl1 91.23(6) 3_656 .
N1 Pd1 Cl1 88.77(6) . .
Cl1 Pd1 Cl1 180.00(3) 3_656 .
C1 N1 Pd1 114.53(14) . .
C2 C1 C6 121.7(2) . .
C2 C1 N1 118.9(2) . .
C6 C1 N1 119.4(2) . .
C3 C2 C1 117.2(2) . .
F1 C3 C4 118.8(3) . .
F1 C3 C2 117.4(3) . .
C4 C3 C2 123.8(3) . .
C5 C4 C3 116.4(3) . .
F2 C5 C4 118.3(3) . .
F2 C5 C6 118.1(3) . .
C4 C5 C6 123.7(3) . .
C5 C6 C1 117.3(2) . .

loop_
_geom_bond_atom_site_label_1
_geom_bond_atom_site_label_2
_geom_bond_distance
_geom_bond_site_symmetry_2
Pd1 N1 2.048(2) 3_656
Pd1 N1 2.048(2) .
Pd1 Cl1 2.2952(6) 3_656
Pd1 Cl1 2.2952(6) .
F1 C3 1.356(3) .
F2 C5 1.348(3) .
N1 C1 1.438(3) .
C1 C2 1.379(3) .
C1 C6 1.379(3) .
C2 C3 1.377(4) .
C3 C4 1.362(4) .
C4 C5 1.362(4) .
C5 C6 1.378(3) .

loop_
_geom_hbond_atom_site_label_D
_geom_hbond_atom_site_label_H
_geom_hbond_atom_site_label_A
_geom_hbond_distance_DH
_geom_hbond_distance_HA
_geom_hbond_distance_DA
_geom_hbond_angle_DHA
_geom_hbond_site_symmetry_A
N1 H1A Cl1 0.78(2) 2.56(3) 3.311(2) 162(2) 1_565
